data_2218732
loop_
_publ_author_name
'Chen, Rui-Zhan'
'Guo, Fei-Jun'
'Meng, Fan-Lei'

_publ_section_title
;(5,5'-Dicarboxybiphenyl-2,2'-dicarboxylato-\k^2^<i>O</i>^2^,<i>O</i>^2'^)bis(1,10-phenanthroline-\k^2^<i>N</i>,<i>N</i>')zinc(II)
 dihydrate
;
_journal_coeditor_code HY2133
_journal_issue 7
_journal_name_full 'Acta Crystallographica Section E'
_journal_page_first m855
_journal_paper_doi 10.1107/S1600536808015742
_journal_volume 64
_journal_year 2008
_chemical_formula_iupac '[Zn (C16 H8 O8) (C12 H8 N2)2], 2H2 O'
_chemical_formula_moiety 'C40 H24 N4 O8 Zn, 2(H2 O)'
_chemical_formula_sum 'C40 H28 N4 O10 Zn'
_chemical_formula_weight 790.03
_chemical_name_systematic
;
(5,5'-Dicarboxybiphenyl-2,2'-dicarboxylato-\k^2^O^2^,O^2'^)bis(1,10-
phenanthroline-\k^2^N,N')zinc(II) dihydrate
;
_space_group_IT_number 15
_symmetry_cell_setting monoclinic
_symmetry_space_group_name_Hall '-C 2yc'
_symmetry_space_group_name_H-M 'C 1 2/c 1'
_atom_sites_solution_hydrogens geom
_atom_sites_solution_primary direct
_atom_sites_solution_secondary difmap
_audit_creation_method SHELXL-97
_cell_angle_alpha 90.00
_cell_angle_beta 96.429(5)
_cell_angle_gamma 90.00
_cell_formula_units_Z 4
_cell_length_a 16.901(5)
_cell_length_b 9.473(3)
_cell_length_c 22.126(7)
_cell_measurement_reflns_used 3487
_cell_measurement_temperature 293(2)
_cell_measurement_theta_max 26.04
_cell_measurement_theta_min 2.03
_cell_volume 3520.2(19)
_computing_cell_refinement 'SAINT (Bruker, 2007)'
_computing_data_collection 'SMART (Bruker, 2007)'
_computing_data_reduction 'SAINT (Bruker, 2007)'
_computing_molecular_graphics 'SHELXTL (Sheldrick, 2008)'
_computing_publication_material 'SHELXTL (Sheldrick, 2008)'
_computing_structure_refinement 'SHELXL97 (Sheldrick, 2008)'
_computing_structure_solution 'SHELXS97 (Sheldrick, 2008)'
_diffrn_ambient_temperature 293(2)
_diffrn_measured_fraction_theta_full 0.991
_diffrn_measured_fraction_theta_max 0.991
_diffrn_measurement_device_type 'Bruker SMART APEX CCD area-detector'
_diffrn_measurement_method '\f and \w'
_diffrn_radiation_monochromator graphite
_diffrn_radiation_source 'fine-focus sealed tube'
_diffrn_radiation_type MoK\a
_diffrn_radiation_wavelength 0.71073
_diffrn_reflns_av_R_equivalents 0.0488
_diffrn_reflns_av_sigmaI/netI 0.0634
_diffrn_reflns_limit_h_max 18
_diffrn_reflns_limit_h_min -20
_diffrn_reflns_limit_k_max 11
_diffrn_reflns_limit_k_min -11
_diffrn_reflns_limit_l_max 27
_diffrn_reflns_limit_l_min -21
_diffrn_reflns_number 9664
_diffrn_reflns_theta_full 26.18
_diffrn_reflns_theta_max 26.18
_diffrn_reflns_theta_min 1.85
_exptl_absorpt_coefficient_mu 0.766
_exptl_absorpt_correction_T_max 0.853
_exptl_absorpt_correction_T_min 0.817
_exptl_absorpt_correction_type multi-scan
_exptl_absorpt_process_details '(SADABS; Bruker, 2001)'
_exptl_crystal_colour colorless
_exptl_crystal_density_diffrn 1.491
_exptl_crystal_density_method 'not measured'
_exptl_crystal_description block
_exptl_crystal_F_000 1624
_exptl_crystal_size_max 0.26
_exptl_crystal_size_mid 0.22
_exptl_crystal_size_min 0.20
_refine_diff_density_max 0.307
_refine_diff_density_min -0.217
_refine_ls_extinction_method none
_refine_ls_goodness_of_fit_ref 1.041
_refine_ls_hydrogen_treatment mixed
_refine_ls_matrix_type full
_refine_ls_number_parameters 255
_refine_ls_number_reflns 3487
_refine_ls_number_restraints 2
_refine_ls_restrained_S_all 1.041
_refine_ls_R_factor_all 0.0908
_refine_ls_R_factor_gt 0.0573
_refine_ls_shift/su_max 0.000
_refine_ls_shift/su_mean 0.000
_refine_ls_structure_factor_coef Fsqd
_refine_ls_weighting_details 'calc w=1/[\s^2^(Fo^2^)+(0.0505P)^2^+0.8309P] where P=(Fo^2^+2Fc^2^)/3'
_refine_ls_weighting_scheme calc
_refine_ls_wR_factor_gt 0.1100
_refine_ls_wR_factor_ref 0.1245
_reflns_number_gt 2437
_reflns_number_total 3487
_reflns_threshold_expression I>2\s(I)
_cod_data_source_file hy2133.cif
_cod_data_source_block I
_cod_original_cell_volume 3520.4(19)
_cod_original_sg_symbol_H-M 'C 2/c'
_cod_database_code 2218732
_cod_database_fobs_code 2218732

loop_
_symmetry_equiv_pos_as_xyz
'x, y, z'
'-x, y, -z+1/2'
'x+1/2, y+1/2, z'
'-x+1/2, y+1/2, -z+1/2'
'-x, -y, -z'
'x, -y, z-1/2'
'-x+1/2, -y+1/2, -z'
'x+1/2, -y+1/2, z-1/2'

loop_
_atom_site_type_symbol
_atom_site_label
_atom_site_fract_x
_atom_site_fract_y
_atom_site_fract_z
_atom_site_U_iso_or_equiv
_atom_site_adp_type
_atom_site_calc_flag
_atom_site_refinement_flags
_atom_site_occupancy
C C1 0.3739(2) 0.3651(5) 0.63923(18) 0.0637(11) Uani d . 1
H H1 0.3543 0.2958 0.6634 0.076 Uiso calc R 1
C C2 0.3354(3) 0.3873(6) 0.5804(2) 0.0880(16) Uani d . 1
H H2 0.2913 0.3337 0.5656 0.106 Uiso calc R 1
C C3 0.3645(3) 0.4896(6) 0.5454(2) 0.0926(17) Uani d . 1
H H3 0.3390 0.5077 0.5067 0.111 Uiso calc R 1
C C4 0.4311(3) 0.5664(5) 0.5667(2) 0.0762(14) Uani d . 1
C C5 0.4663(4) 0.6727(6) 0.5317(2) 0.0988(19) Uani d . 1
H H5 0.4424 0.6948 0.4929 0.119 Uiso calc R 1
C C6 0.5326(4) 0.7401(6) 0.5538(3) 0.106(2) Uani d . 1
H H6 0.5542 0.8074 0.5298 0.127 Uiso calc R 1
C C7 0.5713(3) 0.7116(4) 0.6134(2) 0.0776(14) Uani d . 1
C C8 0.6414(4) 0.7740(5) 0.6377(3) 0.098(2) Uani d . 1
H H8 0.6659 0.8408 0.6152 0.117 Uiso calc R 1
C C9 0.6744(3) 0.7386(5) 0.6936(3) 0.0906(17) Uani d . 1
H H9 0.7222 0.7793 0.7098 0.109 Uiso calc R 1
C C10 0.6361(3) 0.6400(4) 0.7274(2) 0.0722(13) Uani d . 1
H H10 0.6593 0.6164 0.7661 0.087 Uiso calc R 1
C C11 0.5368(3) 0.6116(4) 0.6493(2) 0.0600(11) Uani d . 1
C C12 0.4662(3) 0.5378(4) 0.62567(18) 0.0588(11) Uani d . 1
C C13 0.40756(18) 0.1983(3) 0.81456(14) 0.0328(7) Uani d . 1
C C14 0.47901(16) 0.1060(3) 0.82887(12) 0.0264(7) Uani d . 1
C C15 0.51756(16) 0.0460(3) 0.78249(12) 0.0240(6) Uani d . 1
C C16 0.58975(17) -0.0230(3) 0.79802(13) 0.0299(7) Uani d . 1
H H16 0.6169 -0.0613 0.7676 0.036 Uiso calc R 1
C C17 0.62178(18) -0.0353(3) 0.85843(14) 0.0335(7) Uani d . 1
C C18 0.58141(19) 0.0192(4) 0.90393(14) 0.0421(9) Uani d . 1
H H18 0.6021 0.0094 0.9445 0.051 Uiso calc R 1
C C19 0.51007(18) 0.0882(3) 0.88893(13) 0.0383(8) Uani d . 1
H H19 0.4824 0.1235 0.9197 0.046 Uiso calc R 1
C C20 0.6999(2) -0.1096(4) 0.87475(16) 0.0460(9) Uani d . 1
N N1 0.43688(18) 0.4390(3) 0.66158(13) 0.0510(8) Uani d . 1
N N2 0.5682(2) 0.5791(3) 0.70633(15) 0.0563(8) Uani d . 1
O O1 0.40798(12) 0.2849(2) 0.77191(9) 0.0370(5) Uani d . 1
O O2 0.35134(14) 0.1861(3) 0.84667(11) 0.0646(8) Uani d . 1
O O1W 0.33466(18) 0.0544(3) 0.95823(12) 0.0704(8) Uani d D 1
O O3 0.73266(15) -0.1494(3) 0.82746(11) 0.0707(9) Uani d . 1
H H3A 0.7749 -0.1893 0.8384 0.106 Uiso calc R 1
O O4 0.72855(15) -0.1289(3) 0.92612(11) 0.0786(10) Uani d . 1
Zn Zn1 0.5000 0.41820(6) 0.7500 0.0430(2) Uani d S 1
H H1B 0.315(2) 0.112(3) 0.9823(14) 0.064 Uiso d D 1
H H1A 0.333(2) 0.110(3) 0.9282(12) 0.064 Uiso d D 1

loop_
_atom_site_aniso_label
_atom_site_aniso_U_11
_atom_site_aniso_U_22
_atom_site_aniso_U_33
_atom_site_aniso_U_12
_atom_site_aniso_U_13
_atom_site_aniso_U_23
C1 0.053(3) 0.081(3) 0.058(3) 0.011(2) 0.009(2) 0.017(2)
C2 0.054(3) 0.135(5) 0.074(3) 0.021(3) 0.002(2) 0.021(3)
C3 0.085(4) 0.133(5) 0.061(3) 0.046(4) 0.016(3) 0.038(3)
C4 0.092(4) 0.076(3) 0.065(3) 0.033(3) 0.030(3) 0.029(3)
C5 0.145(6) 0.088(4) 0.072(4) 0.041(4) 0.049(4) 0.042(3)
C6 0.168(6) 0.065(4) 0.097(5) 0.018(4) 0.071(4) 0.030(3)
C7 0.116(4) 0.045(3) 0.084(4) 0.007(3) 0.065(3) 0.006(2)
C8 0.151(6) 0.051(3) 0.109(5) -0.032(3) 0.093(4) -0.018(3)
C9 0.113(4) 0.068(3) 0.104(4) -0.040(3) 0.071(4) -0.032(3)
C10 0.093(4) 0.052(2) 0.081(3) -0.023(2) 0.047(3) -0.020(2)
C11 0.083(3) 0.035(2) 0.070(3) 0.007(2) 0.044(2) -0.0001(19)
C12 0.076(3) 0.051(2) 0.056(3) 0.027(2) 0.033(2) 0.0180(19)
C13 0.0281(18) 0.0396(18) 0.0312(18) 0.0106(14) 0.0054(14) 0.0015(15)
C14 0.0225(16) 0.0314(17) 0.0255(16) 0.0040(12) 0.0037(12) -0.0001(12)
C15 0.0231(16) 0.0238(15) 0.0253(16) 0.0002(11) 0.0036(12) 0.0000(11)
C16 0.0247(17) 0.0352(17) 0.0304(18) 0.0077(13) 0.0056(13) -0.0018(13)
C17 0.0262(18) 0.0431(18) 0.0310(18) 0.0093(14) 0.0018(13) 0.0017(14)
C18 0.039(2) 0.063(2) 0.0236(18) 0.0165(17) 0.0000(14) -0.0008(16)
C19 0.0358(19) 0.054(2) 0.0266(17) 0.0185(16) 0.0097(14) -0.0025(15)
C20 0.033(2) 0.070(3) 0.035(2) 0.0191(17) 0.0034(16) 0.0049(17)
N1 0.051(2) 0.0519(19) 0.052(2) 0.0120(16) 0.0165(15) 0.0146(15)
N2 0.072(2) 0.0382(17) 0.066(2) -0.0056(17) 0.0362(18) -0.0067(16)
O1 0.0319(13) 0.0374(12) 0.0422(13) 0.0101(10) 0.0063(10) 0.0116(10)
O2 0.0449(16) 0.098(2) 0.0564(17) 0.0427(15) 0.0294(12) 0.0411(15)
O1W 0.079(2) 0.088(2) 0.0457(19) 0.0195(17) 0.0126(15) 0.0143(15)
O3 0.0530(17) 0.121(2) 0.0388(15) 0.0559(17) 0.0072(12) 0.0098(15)
O4 0.0610(19) 0.133(3) 0.0394(16) 0.0561(18) -0.0040(13) 0.0029(16)
Zn1 0.0470(4) 0.0373(3) 0.0467(4) 0.000 0.0144(3) 0.000

loop_
_atom_type_symbol
_atom_type_description
_atom_type_scat_dispersion_real
_atom_type_scat_dispersion_imag
_atom_type_scat_source
C C 0.0033 0.0016 'International Tables Vol C Tables 4.2.6.8 and 6.1.1.4'
H H 0.0000 0.0000 'International Tables Vol C Tables 4.2.6.8 and 6.1.1.4'
N N 0.0061 0.0033 'International Tables Vol C Tables 4.2.6.8 and 6.1.1.4'
O O 0.0106 0.0060 'International Tables Vol C Tables 4.2.6.8 and 6.1.1.4'
Zn Zn 0.2839 1.4301 'International Tables Vol C Tables 4.2.6.8 and 6.1.1.4'

loop_
_geom_angle_atom_site_label_1
_geom_angle_atom_site_label_2
_geom_angle_atom_site_label_3
_geom_angle_site_symmetry_1
_geom_angle_site_symmetry_3
_geom_angle
_geom_angle_publ_flag
N1 C1 C2 . . 122.5(4) ?
N1 C1 H1 . . 118.8 ?
C2 C1 H1 . . 118.8 ?
C3 C2 C1 . . 118.2(5) ?
C3 C2 H2 . . 120.9 ?
C1 C2 H2 . . 120.9 ?
C2 C3 C4 . . 120.8(5) ?
C2 C3 H3 . . 119.6 ?
C4 C3 H3 . . 119.6 ?
C3 C4 C12 . . 117.5(4) ?
C3 C4 C5 . . 123.8(5) ?
C12 C4 C5 . . 118.7(5) ?
C6 C5 C4 . . 121.3(5) ?
C6 C5 H5 . . 119.4 ?
C4 C5 H5 . . 119.4 ?
C5 C6 C7 . . 121.7(5) ?
C5 C6 H6 . . 119.1 ?
C7 C6 H6 . . 119.1 ?
C8 C7 C11 . . 117.4(5) ?
C8 C7 C6 . . 124.2(5) ?
C11 C7 C6 . . 118.3(5) ?
C9 C8 C7 . . 120.2(5) ?
C9 C8 H8 . . 119.9 ?
C7 C8 H8 . . 119.9 ?
C8 C9 C10 . . 119.3(5) ?
C8 C9 H9 . . 120.3 ?
C10 C9 H9 . . 120.3 ?
N2 C10 C9 . . 122.6(5) ?
N2 C10 H10 . . 118.7 ?
C9 C10 H10 . . 118.7 ?
N2 C11 C7 . . 122.7(5) ?
N2 C11 C12 . . 117.1(3) ?
C7 C11 C12 . . 120.2(5) ?
N1 C12 C4 . . 122.4(4) ?
N1 C12 C11 . . 117.8(4) ?
C4 C12 C11 . . 119.7(4) ?
O1 C13 O2 . . 123.8(3) ?
O1 C13 C14 . . 118.1(3) ?
O2 C13 C14 . . 118.1(3) ?
C19 C14 C15 . . 119.9(3) ?
C19 C14 C13 . . 119.0(3) ?
C15 C14 C13 . . 121.0(2) ?
C16 C15 C14 . . 118.5(3) ?
C16 C15 C15 . 2_656 118.7(3) ?
C14 C15 C15 . 2_656 122.7(3) ?
C17 C16 C15 . . 120.9(3) ?
C17 C16 H16 . . 119.6 ?
C15 C16 H16 . . 119.6 ?
C18 C17 C16 . . 120.0(3) ?
C18 C17 C20 . . 119.5(3) ?
C16 C17 C20 . . 120.5(3) ?
C17 C18 C19 . . 119.5(3) ?
C17 C18 H18 . . 120.2 ?
C19 C18 H18 . . 120.2 ?
C18 C19 C14 . . 121.1(3) ?
C18 C19 H19 . . 119.5 ?
C14 C19 H19 . . 119.5 ?
O4 C20 O3 . . 124.0(3) ?
O4 C20 C17 . . 123.3(3) ?
O3 C20 C17 . . 112.7(3) ?
C1 N1 C12 . . 118.5(4) ?
C1 N1 Zn1 . . 126.4(3) ?
C12 N1 Zn1 . . 115.1(3) ?
C10 N2 C11 . . 117.7(4) ?
C10 N2 Zn1 . . 128.7(3) ?
C11 N2 Zn1 . . 113.5(3) ?
C13 O1 Zn1 . . 129.41(19) ?
H1B O1W H1A . . 96(4) ?
C20 O3 H3A . . 109.5 ?
O1 Zn1 O1 . 2_656 106.16(11) y
O1 Zn1 N1 . 2_656 98.70(10) y
O1 Zn1 N1 2_656 2_656 87.72(10) ?
O1 Zn1 N1 . . 87.72(10) y
O1 Zn1 N1 2_656 . 98.70(10) ?
N1 Zn1 N1 2_656 . 169.36(16) y
O1 Zn1 N2 . . 162.88(11) y
O1 Zn1 N2 2_656 . 82.94(10) ?
N1 Zn1 N2 2_656 . 96.08(12) ?
N1 Zn1 N2 . . 76.44(13) y
O1 Zn1 N2 . 2_656 82.94(10) y
O1 Zn1 N2 2_656 2_656 162.88(11) ?
N1 Zn1 N2 2_656 2_656 76.44(13) ?
N1 Zn1 N2 . 2_656 96.08(12) y
N2 Zn1 N2 . 2_656 92.23(15) y

loop_
_geom_bond_atom_site_label_1
_geom_bond_atom_site_label_2
_geom_bond_site_symmetry_2
_geom_bond_distance
_geom_bond_publ_flag
C1 N1 . 1.323(5) ?
C1 C2 . 1.405(6) ?
C1 H1 . 0.9300 ?
C2 C3 . 1.366(7) ?
C2 H2 . 0.9300 ?
C3 C4 . 1.378(7) ?
C3 H3 . 0.9300 ?
C4 C12 . 1.399(6) ?
C4 C5 . 1.439(7) ?
C5 C6 . 1.334(7) ?
C5 H5 . 0.9300 ?
C6 C7 . 1.431(7) ?
C6 H6 . 0.9300 ?
C7 C8 . 1.378(7) ?
C7 C11 . 1.404(5) ?
C8 C9 . 1.341(7) ?
C8 H8 . 0.9300 ?
C9 C10 . 1.399(6) ?
C9 H9 . 0.9300 ?
C10 N2 . 1.321(5) ?
C10 H10 . 0.9300 ?
C11 N2 . 1.348(5) ?
C11 C12 . 1.431(6) ?
C12 N1 . 1.357(4) ?
C13 O1 . 1.251(3) ?
C13 O2 . 1.254(4) ?
C13 C14 . 1.496(4) ?
C14 C19 . 1.383(4) ?
C14 C15 . 1.396(4) ?
C15 C16 . 1.393(4) ?
C15 C15 2_656 1.493(5) ?
C16 C17 . 1.390(4) ?
C16 H16 . 0.9300 ?
C17 C18 . 1.378(4) ?
C17 C20 . 1.504(4) ?
C18 C19 . 1.379(4) ?
C18 H18 . 0.9300 ?
C19 H19 . 0.9300 ?
C20 O4 . 1.198(4) ?
C20 O3 . 1.294(4) ?
N1 Zn1 . 2.130(3) ?
N2 Zn1 . 2.199(3) ?
O1 Zn1 . 2.102(2) ?
O1W H1B . 0.86(3) ?
O1W H1A . 0.85(3) ?
O3 H3A . 0.8200 ?
Zn1 O1 . 2.102(2) y
Zn1 N1 . 2.130(3) y
Zn1 N2 . 2.199(3) y

loop_
_geom_hbond_atom_site_label_D
_geom_hbond_atom_site_label_H
_geom_hbond_atom_site_label_A
_geom_hbond_site_symmetry_A
_geom_hbond_distance_DH
_geom_hbond_distance_HA
_geom_hbond_distance_DA
_geom_hbond_angle_DHA
_geom_hbond_publ_flag
O3 H3A O2 3_545 0.82 1.74 2.538(3) 162 y
O1W H1B O4 5_657 0.86(3) 2.24(2) 2.966(4) 143(3) y
O1W H1A O2 . 0.85(3) 2.00(2) 2.808(4) 159(4) y

loop_
_geom_torsion_atom_site_label_1
_geom_torsion_atom_site_label_2
_geom_torsion_atom_site_label_3
_geom_torsion_atom_site_label_4
_geom_torsion_site_symmetry_1
_geom_torsion_site_symmetry_4
_geom_torsion
N1 C1 C2 C3 . . -0.2(7)
C1 C2 C3 C4 . . 1.7(8)
C2 C3 C4 C12 . . -1.5(7)
C2 C3 C4 C5 . . 178.1(4)
C3 C4 C5 C6 . . -177.5(5)
C12 C4 C5 C6 . . 2.2(8)
C4 C5 C6 C7 . . -0.8(9)
C5 C6 C7 C8 . . 177.4(5)
C5 C6 C7 C11 . . -1.3(8)
C11 C7 C8 C9 . . 0.1(7)
C6 C7 C8 C9 . . -178.6(5)
C7 C8 C9 C10 . . -1.2(7)
C8 C9 C10 N2 . . 0.2(7)
C8 C7 C11 N2 . . 2.2(6)
C6 C7 C11 N2 . . -179.1(4)
C8 C7 C11 C12 . . -176.9(4)
C6 C7 C11 C12 . . 1.9(6)
C3 C4 C12 N1 . . -0.2(6)
C5 C4 C12 N1 . . -179.8(4)
C3 C4 C12 C11 . . 178.2(4)
C5 C4 C12 C11 . . -1.5(6)
N2 C11 C12 N1 . . -1.2(5)
C7 C11 C12 N1 . . 177.9(3)
N2 C11 C12 C4 . . -179.6(3)
C7 C11 C12 C4 . . -0.5(6)
O1 C13 C14 C19 . . 134.7(3)
O2 C13 C14 C19 . . -44.2(4)
O1 C13 C14 C15 . . -40.9(4)
O2 C13 C14 C15 . . 140.3(3)
C19 C14 C15 C16 . . -4.1(4)
C13 C14 C15 C16 . . 171.4(3)
C19 C14 C15 C15 . 2_656 172.4(2)
C13 C14 C15 C15 . 2_656 -12.1(4)
C14 C15 C16 C17 . . 1.7(4)
C15 C15 C16 C17 2_656 . -175.0(2)
C15 C16 C17 C18 . . 1.1(5)
C15 C16 C17 C20 . . -179.8(3)
C16 C17 C18 C19 . . -1.3(5)
C20 C17 C18 C19 . . 179.5(3)
C17 C18 C19 C14 . . -1.1(5)
C15 C14 C19 C18 . . 3.9(5)
C13 C14 C19 C18 . . -171.7(3)
C18 C17 C20 O4 . . 2.6(6)
C16 C17 C20 O4 . . -176.6(4)
C18 C17 C20 O3 . . -177.0(3)
C16 C17 C20 O3 . . 3.8(5)
C2 C1 N1 C12 . . -1.4(6)
C2 C1 N1 Zn1 . . 179.3(3)
C4 C12 N1 C1 . . 1.6(5)
C11 C12 N1 C1 . . -176.8(3)
C4 C12 N1 Zn1 . . -179.0(3)
C11 C12 N1 Zn1 . . 2.6(4)
C9 C10 N2 C11 . . 2.0(6)
C9 C10 N2 Zn1 . . 178.0(3)
C7 C11 N2 C10 . . -3.2(5)
C12 C11 N2 C10 . . 175.9(3)
C7 C11 N2 Zn1 . . -179.8(3)
C12 C11 N2 Zn1 . . -0.8(4)
O2 C13 O1 Zn1 . . 135.8(3)
C14 C13 O1 Zn1 . . -42.9(4)
C13 O1 Zn1 O1 . 2_656 63.6(2)
C13 O1 Zn1 N1 . 2_656 -26.5(3)
C13 O1 Zn1 N1 . . 162.0(3)
C13 O1 Zn1 N2 . . -176.0(3)
C13 O1 Zn1 N2 . 2_656 -101.6(3)
C1 N1 Zn1 O1 . . -9.4(3)
C12 N1 Zn1 O1 . . 171.3(2)
C1 N1 Zn1 O1 . 2_656 96.6(3)
C12 N1 Zn1 O1 . 2_656 -82.7(2)
C1 N1 Zn1 N1 . 2_656 -136.8(3)
C12 N1 Zn1 N1 . 2_656 43.9(2)
C1 N1 Zn1 N2 . . 177.1(3)
C12 N1 Zn1 N2 . . -2.2(2)
C1 N1 Zn1 N2 . 2_656 -92.1(3)
C12 N1 Zn1 N2 . 2_656 88.6(2)
C10 N2 Zn1 O1 . . 162.7(3)
C11 N2 Zn1 O1 . . -21.1(5)
C10 N2 Zn1 O1 . 2_656 -73.9(3)
C11 N2 Zn1 O1 . 2_656 102.3(2)
C10 N2 Zn1 N1 . 2_656 13.1(3)
C11 N2 Zn1 N1 . 2_656 -170.7(2)
C10 N2 Zn1 N1 . . -174.6(3)
C11 N2 Zn1 N1 . . 1.6(2)
C10 N2 Zn1 N2 . 2_656 89.7(3)
C11 N2 Zn1 N2 . 2_656 -94.1(3)
